data_2017639
loop_
_publ_author_name
'Z\'u\~niga, F. J.'
'Garc\'ia-Garc\'ia, F. J.'
'Hoelzel, M.'
'Reller, A.'

_publ_section_title
;
 Al~14~Ba~8~La~26.3~Ru~18~Sr~53.7~O~167~: a variant of cubic perovskite
 with isolated RuO~6~ units
;
_journal_coeditor_code FA3216
_journal_issue 5
_journal_name_full 'Acta Crystallographica Section C'
_journal_page_first i50
_journal_page_last i54
_journal_paper_doi 10.1107/S0108270110013879
_journal_volume 66
_journal_year 2010
_chemical_formula_iupac 'Al14 Ba8 La26.3 Ru18 Sr53.7 O167'
_chemical_formula_structural
;
(Ba 8 La 13.68 Sr 34.32) (Al 13.92 La 12.64 Ru 18.08 Sr 19.36) O 167.04
;
_chemical_formula_sum 'Al13.92 Ba8 La26.32 O167.04 Ru18.08 Sr53.68'
_chemical_formula_weight 14333.52
_chemical_name_systematic
;
aluminium barium lanthanum ruthenium strontium oxide
;
_space_group_IT_number 196
_symmetry_cell_setting cubic
_symmetry_space_group_name_Hall 'F 2 2 3'
_symmetry_space_group_name_H-M 'F 2 3'
_cell_angle_alpha 90
_cell_angle_beta 90
_cell_angle_gamma 90
_cell_formula_units_Z 1
_cell_length_a 16.1970(10)
_cell_length_b 16.1970(10)
_cell_length_c 16.1970(10)
_cell_measurement_reflns_used 16440
_cell_measurement_temperature 295
_cell_measurement_theta_max 32.4545
_cell_measurement_theta_min 2.5047
_cell_volume 4249.2(5)
_computing_cell_refinement 'CrysAlis RED (Oxford Diffraction, 2007)'
_computing_data_collection 'CrysAlis RED (Oxford Diffraction, 2007)'
_computing_data_reduction 'CrysAlis RED (Oxford Diffraction, 2007)'
_computing_molecular_graphics
;
DIAMOND (Brandenburg & Putz, 2005) and CrystalMaker (Palmer,
2005)
;
_computing_publication_material 'JANA2006 (Pet\<r\'i\<cek <i>et al.</i>,  2006)'
_computing_structure_refinement 'JANA2006 (Pet\<r\'i\<cek <i>et al.</i>, 2006)'
_computing_structure_solution 'SIR97 (Altomare <i>et al.</i>, 1999)'
_diffrn_ambient_temperature 295
_diffrn_detector_area_resol_mean 8.3504
_diffrn_measured_fraction_theta_full 0.98
_diffrn_measured_fraction_theta_max 0.98
_diffrn_measurement_device diffractometer
_diffrn_measurement_device_type 'goniometer Kuma KM4/Oxford Xcalibur, Sapphire2'
_diffrn_measurement_method \w
_diffrn_radiation_monochromator graphite
_diffrn_radiation_source 'Enhance (Mo) X-ray Source'
_diffrn_radiation_type 'Mo K\a'
_diffrn_radiation_wavelength 0.71069
_diffrn_reflns_av_R_equivalents 0.0423
_diffrn_reflns_av_sigmaI/netI 0.0163
_diffrn_reflns_limit_h_max 24
_diffrn_reflns_limit_h_min -23
_diffrn_reflns_limit_k_max 23
_diffrn_reflns_limit_k_min -23
_diffrn_reflns_limit_l_max 24
_diffrn_reflns_limit_l_min -24
_diffrn_reflns_number 31971
_diffrn_reflns_reduction_process '(CrysAlis RED; Oxford Diffraction Ltd., 2007)'
_diffrn_reflns_theta_full 32.6
_diffrn_reflns_theta_max 32.6
_diffrn_reflns_theta_min 3.56
_exptl_absorpt_coefficient_mu 26.679
_exptl_absorpt_correction_T_max 0.181
_exptl_absorpt_correction_T_min 0.102
_exptl_absorpt_correction_type gaussian
_exptl_absorpt_process_details
;
[CrysAlis RED (Oxford Diffraction, 2007);
numerical absorption correction based on Gaussian integration over
a multifaceted crystal model]
;
_exptl_crystal_colour black
_exptl_crystal_density_diffrn 5.599
_exptl_crystal_density_method 'not measured'
_exptl_crystal_description octahedron
_exptl_crystal_F_000 6304
_exptl_crystal_size_max 0.1439
_exptl_crystal_size_mid 0.1248
_exptl_crystal_size_min 0.0870
_refine_diff_density_max 3.45
_refine_diff_density_min -4.05
_refine_ls_abs_structure_details 'Flack (1983), with 584 Friedel pairs'
_refine_ls_abs_structure_Flack 0.51(3)
_refine_ls_extinction_coef 3E2(2)
_refine_ls_extinction_method 'B-C type 1 Lorentzian isotropic (Becker & Coppens, 1974)'
_refine_ls_goodness_of_fit_ref 1.51
_refine_ls_number_constraints 1
_refine_ls_number_parameters 65
_refine_ls_number_reflns 1294
_refine_ls_number_restraints 1
_refine_ls_R_factor_all 0.0529
_refine_ls_R_factor_gt 0.0433
_refine_ls_shift/su_max 0.0481
_refine_ls_shift/su_mean 0.0120
_refine_ls_structure_factor_coef F
_refine_ls_weighting_details 'w = 1/(\s^2^(F)+0.0025000002F^2^)'
_refine_ls_weighting_scheme sigma
_refine_ls_wR_factor_gt 0.0867
_refine_ls_wR_factor_ref 0.0904
_reflns_number_gt 1126
_reflns_number_total 1294
_reflns_threshold_expression I>3\s(I)
_cod_data_source_file fa3216.cif
_cod_data_source_block I_XRD
_cod_database_code 2017639
_cod_database_fobs_code 2017639

loop_
_symmetry_equiv_pos_site_id
_symmetry_equiv_pos_as_xyz
1 x,y,z
2 -x,-y,z
3 -x,y,-z
4 x,-y,-z
5 z,x,y
6 z,-x,-y
7 -z,-x,y
8 -z,x,-y
9 y,z,x
10 -y,z,-x
11 y,-z,-x
12 -y,-z,x
13 x,y+1/2,z+1/2
14 -x,-y+1/2,z+1/2
15 -x,y+1/2,-z+1/2
16 x,-y+1/2,-z+1/2
17 z,x+1/2,y+1/2
18 z,-x+1/2,-y+1/2
19 -z,-x+1/2,y+1/2
20 -z,x+1/2,-y+1/2
21 y,z+1/2,x+1/2
22 -y,z+1/2,-x+1/2
23 y,-z+1/2,-x+1/2
24 -y,-z+1/2,x+1/2
25 x+1/2,y,z+1/2
26 -x+1/2,-y,z+1/2
27 -x+1/2,y,-z+1/2
28 x+1/2,-y,-z+1/2
29 z+1/2,x,y+1/2
30 z+1/2,-x,-y+1/2
31 -z+1/2,-x,y+1/2
32 -z+1/2,x,-y+1/2
33 y+1/2,z,x+1/2
34 -y+1/2,z,-x+1/2
35 y+1/2,-z,-x+1/2
36 -y+1/2,-z,x+1/2
37 x+1/2,y+1/2,z
38 -x+1/2,-y+1/2,z
39 -x+1/2,y+1/2,-z
40 x+1/2,-y+1/2,-z
41 z+1/2,x+1/2,y
42 z+1/2,-x+1/2,-y
43 -z+1/2,-x+1/2,y
44 -z+1/2,x+1/2,-y
45 y+1/2,z+1/2,x
46 -y+1/2,z+1/2,-x
47 y+1/2,-z+1/2,-x
48 -y+1/2,-z+1/2,x

loop_
_atom_site_type_symbol
_atom_site_label
_atom_site_fract_x
_atom_site_fract_y
_atom_site_fract_z
_atom_site_U_iso_or_equiv
_atom_site_adp_type
_atom_site_calc_flag
_atom_site_refinement_flags
_atom_site_occupancy
_atom_site_disorder_assembly
_atom_site_disorder_group
Ba Ba1 0.5 0 0.5 0.0539(7) Uani d . 1 . .
Ba Ba2 0.75 0.25 0.25 0.0089(2) Uani d . 1 . .
Ru Ru1 0.62614(6) 0.12614(6) 0.37386(6) 0.01077(19) Uani d . 1 . .
Ru Ru2 0.3726(2) 0.1274(2) 0.1274(2) 0.0092(7) Uani d . 0.126(11) . .
Al Al1 0.3726(2) 0.1274(2) 0.1274(2) 0.0092(7) Uani d . 0.874(11) . .
La La1 0.75 0.02880(10) 0.25 0.0189(4) Uani d . 0.36(3) . .
Sr Sr1 0.75 0.02880(10) 0.25 0.0189(4) Uani d . 0.64(3) . .
La La2 0.59538(7) 0.09538(7) 0.09538(7) 0.0252(3) Uani d . 0.474(18) . .
Sr Sr2 0.59538(7) 0.09538(7) 0.09538(7) 0.0252(3) Uani d . 0.526(18) . .
La La3 0.5 0 0.27923(10) 0.0138(4) Uani d . 0.211(15) . .
Sr Sr3 0.5 0 0.27923(10) 0.0138(4) Uani d . 0.789(15) . .
La La4 0.34495(6) 0.15505(6) 0.34495(6) 0.0208(3) Uani d . 0.321(19) . .
Sr Sr4 0.34495(6) 0.15505(6) 0.34495(6) 0.0208(3) Uani d . 0.679(19) . .
O O1 0.6287(5) 0.0060(6) 0.3706(5) 0.018(2) Uani d . 1 . .
O O2 0.6237(5) 0.2484(7) 0.3762(5) 0.022(2) Uani d . 1 . .
O O3 0.292(2) 0.1097(19) 0.210(2) 0.031(8) Uiso d . 0.32(2) . .
O O4 0.397(5) 0.184(4) 0.009(5) 0.03(3) Uiso d . 0.38(3) . .
O O5 0.394(5) 0.009(5) 0.189(4) 0.07(2) Uiso d . 0.25(3) . .
O O6 0.3573(16) 0.0478(15) 0.0447(15) 0.041(6) Uiso d . 0.53(2) . .

loop_
_atom_site_aniso_label
_atom_site_aniso_U_11
_atom_site_aniso_U_22
_atom_site_aniso_U_33
_atom_site_aniso_U_12
_atom_site_aniso_U_13
_atom_site_aniso_U_23
_atom_site_aniso_type_symbol
Ba1 0.0539(13) 0.0539(13) 0.0539(13) 0 0 0 Ba
Ba2 0.0089(3) 0.0089(3) 0.0089(3) 0 0 0 Ba
Ru1 0.0108(3) 0.0108(3) 0.0108(3) 0.0042(3) -0.0042(3) 0.0042(3) Ru
Ru2 0.0092(12) 0.0092(12) 0.0092(12) -0.0042(9) -0.0042(9) 0.0042(9) Ru
Al1 0.0092(12) 0.0092(12) 0.0092(12) -0.0042(9) -0.0042(9) 0.0042(9) Al
La1 0.0216(7) 0.0135(7) 0.0216(7) 0 -0.0003(7) 0 La
Sr1 0.0216(7) 0.0135(7) 0.0216(7) 0 -0.0003(7) 0 Sr
La2 0.0252(6) 0.0252(6) 0.0252(6) 0.0022(5) -0.0022(5) -0.0022(5) La
Sr2 0.0252(6) 0.0252(6) 0.0252(6) 0.0022(5) -0.0022(5) -0.0022(5) Sr
La3 0.0093(7) 0.0161(7) 0.0161(7) 0 0 0.0004(6) La
Sr3 0.0093(7) 0.0161(7) 0.0161(7) 0 0 0.0004(6) Sr
La4 0.0208(6) 0.0208(6) 0.0208(6) 0.0012(4) -0.0012(4) 0.0012(4) La
Sr4 0.0208(6) 0.0208(6) 0.0208(6) 0.0012(4) -0.0012(4) 0.0012(4) Sr
O1 0.022(4) 0.006(4) 0.026(4) -0.002(3) 0.003(4) -0.002(3) O
O2 0.020(4) 0.020(4) 0.024(4) -0.008(4) -0.015(4) 0.015(4) O

loop_
_atom_type_symbol
_atom_type_scat_dispersion_real
_atom_type_scat_dispersion_imag
_atom_type_scat_source
O 0.011 0.006 'International Tables Vol C tables 4.2.6.8 and 6.1.1.4'
Al 0.064 0.051 'International Tables Vol C tables 4.2.6.8 and 6.1.1.4'
Sr -1.531 3.250 'International Tables Vol C tables 4.2.6.8 and 6.1.1.4'
Ru -1.259 0.836 'International Tables Vol C tables 4.2.6.8 and 6.1.1.4'
Ba -0.324 2.282 'International Tables Vol C tables 4.2.6.8 and 6.1.1.4'
La -0.287 2.452 'International Tables Vol C tables 4.2.6.8 and 6.1.1.4'

loop_
_geom_angle_atom_site_label_1
_geom_angle_atom_site_label_2
_geom_angle_atom_site_label_3
_geom_angle_site_symmetry_1
_geom_angle_site_symmetry_2
_geom_angle_site_symmetry_3
_geom_angle
_geom_angle_publ_flag
O1 Ba1 O1 . . 2_655 89.8(2) no
O1 Ba1 O1 . . 3_656 176.3(2) no
O1 Ba1 O1 . . 4_556 90.3(2) no
O1 Ba1 O1 . . 17_545 120.0(2) no
O1 Ba1 O1 . . 18_555 120.0(2) no
O1 Ba1 O1 . . 19_655 63.0(2) no
O1 Ba1 O1 . . 20_645 56.9(2) no
O1 Ba1 O1 . . 45_545 120.0(2) no
O1 Ba1 O1 . . 46_546 63.0(2) no
O1 Ba1 O1 . . 47_556 56.9(2) no
O1 Ba1 O1 . . 48_555 120.0(2) no
O1 Ba1 O1 2_655 . 3_656 90.3(2) no
O1 Ba1 O1 2_655 . 4_556 176.3(2) no
O1 Ba1 O1 2_655 . 17_545 63.0(2) no
O1 Ba1 O1 2_655 . 18_555 56.9(2) no
O1 Ba1 O1 2_655 . 19_655 120.0(2) no
O1 Ba1 O1 2_655 . 20_645 120.0(2) no
O1 Ba1 O1 2_655 . 45_545 120.0(2) no
O1 Ba1 O1 2_655 . 46_546 56.9(2) no
O1 Ba1 O1 2_655 . 47_556 63.0(2) no
O1 Ba1 O1 2_655 . 48_555 120.0(2) no
O1 Ba1 O1 3_656 . 4_556 89.8(2) no
O1 Ba1 O1 3_656 . 17_545 56.9(2) no
O1 Ba1 O1 3_656 . 18_555 63.0(2) no
O1 Ba1 O1 3_656 . 19_655 120.0(2) no
O1 Ba1 O1 3_656 . 20_645 120.0(2) no
O1 Ba1 O1 3_656 . 45_545 63.0(2) no
O1 Ba1 O1 3_656 . 46_546 120.0(2) no
O1 Ba1 O1 3_656 . 47_556 120.0(2) no
O1 Ba1 O1 3_656 . 48_555 56.9(2) no
O1 Ba1 O1 4_556 . 17_545 120.0(2) no
O1 Ba1 O1 4_556 . 18_555 120.0(2) no
O1 Ba1 O1 4_556 . 19_655 56.9(2) no
O1 Ba1 O1 4_556 . 20_645 63.0(2) no
O1 Ba1 O1 4_556 . 45_545 56.9(2) no
O1 Ba1 O1 4_556 . 46_546 120.0(2) no
O1 Ba1 O1 4_556 . 47_556 120.0(2) no
O1 Ba1 O1 4_556 . 48_555 63.0(2) no
O1 Ba1 O1 17_545 . 18_555 89.8(2) no
O1 Ba1 O1 17_545 . 19_655 176.3(2) no
O1 Ba1 O1 17_545 . 20_645 90.3(2) no
O1 Ba1 O1 17_545 . 45_545 120.0(2) no
O1 Ba1 O1 17_545 . 46_546 120.0(2) no
O1 Ba1 O1 17_545 . 47_556 63.0(2) no
O1 Ba1 O1 17_545 . 48_555 56.9(2) no
O1 Ba1 O1 18_555 . 19_655 90.3(2) no
O1 Ba1 O1 18_555 . 20_645 176.3(2) no
O1 Ba1 O1 18_555 . 45_545 63.0(2) no
O1 Ba1 O1 18_555 . 46_546 56.9(2) no
O1 Ba1 O1 18_555 . 47_556 120.0(2) no
O1 Ba1 O1 18_555 . 48_555 120.0(2) no
O1 Ba1 O1 19_655 . 20_645 89.8(2) no
O1 Ba1 O1 19_655 . 45_545 56.9(2) no
O1 Ba1 O1 19_655 . 46_546 63.0(2) no
O1 Ba1 O1 19_655 . 47_556 120.0(2) no
O1 Ba1 O1 19_655 . 48_555 120.0(2) no
O1 Ba1 O1 20_645 . 45_545 120.0(2) no
O1 Ba1 O1 20_645 . 46_546 120.0(2) no
O1 Ba1 O1 20_645 . 47_556 56.9(2) no
O1 Ba1 O1 20_645 . 48_555 63.0(2) no
O1 Ba1 O1 45_545 . 46_546 89.8(2) no
O1 Ba1 O1 45_545 . 47_556 176.3(2) no
O1 Ba1 O1 45_545 . 48_555 90.3(2) no
O1 Ba1 O1 46_546 . 47_556 90.3(2) no
O1 Ba1 O1 46_546 . 48_555 176.3(2) no
O1 Ba1 O1 47_556 . 48_555 89.8(2) no
O2 Ba2 O2 . . 38_655 90.0(2) no
O2 Ba2 O2 . . 27_655 178.9(3) no
O2 Ba2 O2 . . 16_555 90.0(2) no
O2 Ba2 O2 . . 41_545 120.0(3) no
O2 Ba2 O2 . . 30_565 120.0(3) no
O2 Ba2 O2 . . 7_665 60.9(3) no
O2 Ba2 O2 . . 20_645 59.1(3) no
O2 Ba2 O2 . . 33_554 120.0(3) no
O2 Ba2 O2 . . 10_656 60.9(3) no
O2 Ba2 O2 . . 47_556 59.1(3) no
O2 Ba2 O2 . . 24_654 120.0(3) no
O2 Ba2 O2 38_655 . 27_655 90.0(2) no
O2 Ba2 O2 38_655 . 16_555 178.9(3) no
O2 Ba2 O2 38_655 . 41_545 60.9(3) no
O2 Ba2 O2 38_655 . 30_565 59.1(3) no
O2 Ba2 O2 38_655 . 7_665 120.0(3) no
O2 Ba2 O2 38_655 . 20_645 120.0(3) no
O2 Ba2 O2 38_655 . 33_554 120.0(3) no
O2 Ba2 O2 38_655 . 10_656 59.1(3) no
O2 Ba2 O2 38_655 . 47_556 60.9(3) no
O2 Ba2 O2 38_655 . 24_654 120.0(3) no
O2 Ba2 O2 27_655 . 16_555 90.0(2) no
O2 Ba2 O2 27_655 . 41_545 59.1(3) no
O2 Ba2 O2 27_655 . 30_565 60.9(3) no
O2 Ba2 O2 27_655 . 7_665 120.0(3) no
O2 Ba2 O2 27_655 . 20_645 120.0(3) no
O2 Ba2 O2 27_655 . 33_554 60.9(3) no
O2 Ba2 O2 27_655 . 10_656 120.0(3) no
O2 Ba2 O2 27_655 . 47_556 120.0(3) no
O2 Ba2 O2 27_655 . 24_654 59.1(3) no
O2 Ba2 O2 16_555 . 41_545 120.0(3) no
O2 Ba2 O2 16_555 . 30_565 120.0(3) no
O2 Ba2 O2 16_555 . 7_665 59.1(3) no
O2 Ba2 O2 16_555 . 20_645 60.9(3) no
O2 Ba2 O2 16_555 . 33_554 59.1(3) no
O2 Ba2 O2 16_555 . 10_656 120.0(3) no
O2 Ba2 O2 16_555 . 47_556 120.0(3) no
O2 Ba2 O2 16_555 . 24_654 60.9(3) no
O2 Ba2 O2 41_545 . 30_565 90.0(2) no
O2 Ba2 O2 41_545 . 7_665 178.9(3) no
O2 Ba2 O2 41_545 . 20_645 90.0(2) no
O2 Ba2 O2 41_545 . 33_554 120.0(3) no
O2 Ba2 O2 41_545 . 10_656 120.0(3) no
O2 Ba2 O2 41_545 . 47_556 60.9(3) no
O2 Ba2 O2 41_545 . 24_654 59.1(3) no
O2 Ba2 O2 30_565 . 7_665 90.0(2) no
O2 Ba2 O2 30_565 . 20_645 178.9(3) no
O2 Ba2 O2 30_565 . 33_554 60.9(3) no
O2 Ba2 O2 30_565 . 10_656 59.1(3) no
O2 Ba2 O2 30_565 . 47_556 120.0(3) no
O2 Ba2 O2 30_565 . 24_654 120.0(3) no
O2 Ba2 O2 7_665 . 20_645 90.0(2) no
O2 Ba2 O2 7_665 . 33_554 59.1(3) no
O2 Ba2 O2 7_665 . 10_656 60.9(3) no
O2 Ba2 O2 7_665 . 47_556 120.0(3) no
O2 Ba2 O2 7_665 . 24_654 120.0(3) no
O2 Ba2 O2 20_645 . 33_554 120.0(3) no
O2 Ba2 O2 20_645 . 10_656 120.0(3) no
O2 Ba2 O2 20_645 . 47_556 59.1(3) no
O2 Ba2 O2 20_645 . 24_654 60.9(3) no
O2 Ba2 O2 33_554 . 10_656 90.0(2) no
O2 Ba2 O2 33_554 . 47_556 178.9(3) no
O2 Ba2 O2 33_554 . 24_654 90.0(2) no
O2 Ba2 O2 10_656 . 47_556 90.0(2) no
O2 Ba2 O2 10_656 . 24_654 178.9(3) no
O2 Ba2 O2 47_556 . 24_654 90.0(2) no
O1 Ru1 O1 . . 20_645 92.7(4) no
O1 Ru1 O1 . . 47_556 92.7(4) no
O1 Ru1 O2 . . . 179.5(4) no
O1 Ru1 O2 . . 20_645 87.4(4) no
O1 Ru1 O2 . . 47_556 87.7(4) no
O1 Ru1 O1 20_645 . 47_556 92.7(4) no
O1 Ru1 O2 20_645 . . 87.7(4) no
O1 Ru1 O2 20_645 . 20_645 179.5(4) no
O1 Ru1 O2 20_645 . 47_556 87.4(4) no
O1 Ru1 O2 47_556 . . 87.4(4) no
O1 Ru1 O2 47_556 . 20_645 87.7(4) no
O1 Ru1 O2 47_556 . 47_556 179.5(4) no
O2 Ru1 O2 . . 20_645 92.2(3) no
O2 Ru1 O2 . . 47_556 92.2(3) no
O2 Ru1 O2 20_645 . 47_556 92.2(3) no
O3 Ru2 O3 . . 43_555 74.0(14) no
O3 Ru2 O3 . . 34_555 74.0(14) no
O3 Ru2 O4 . . . 145(2) no
O3 Ru2 O4 . . 43_555 107(2) no
O3 Ru2 O4 . . 34_555 73(2) no
O3 Ru2 O5 . . . 70(2) no
O3 Ru2 O5 . . 43_555 106(2) no
O3 Ru2 O5 . . 34_555 142(2) no
O3 Ru2 O6 . . . 107.9(13) no
O3 Ru2 O6 . . 43_555 178.0(13) no
O3 Ru2 O6 . . 34_555 105.9(13) no
O3 Ru2 O3 43_555 . 34_555 74.0(14) no
O3 Ru2 O4 43_555 . . 73(2) no
O3 Ru2 O4 43_555 . 43_555 145(2) no
O3 Ru2 O4 43_555 . 34_555 107(2) no
O3 Ru2 O5 43_555 . . 142(2) no
O3 Ru2 O5 43_555 . 43_555 70(2) no
O3 Ru2 O5 43_555 . 34_555 106(2) no
O3 Ru2 O6 43_555 . . 105.9(13) no
O3 Ru2 O6 43_555 . 43_555 107.9(13) no
O3 Ru2 O6 43_555 . 34_555 178.0(13) no
O3 Ru2 O4 34_555 . . 107(2) no
O3 Ru2 O4 34_555 . 43_555 73(2) no
O3 Ru2 O4 34_555 . 34_555 145(2) no
O3 Ru2 O5 34_555 . . 106(2) no
O3 Ru2 O5 34_555 . 43_555 142(2) no
O3 Ru2 O5 34_555 . 34_555 70(2) no
O3 Ru2 O6 34_555 . . 178.0(13) no
O3 Ru2 O6 34_555 . 43_555 105.9(13) no
O3 Ru2 O6 34_555 . 34_555 107.9(13) no
O4 Ru2 O4 . . 43_555 107(3) no
O4 Ru2 O4 . . 34_555 107(3) no
O4 Ru2 O5 . . . 138(3) no
O4 Ru2 O5 . . 43_555 51(3) no
O4 Ru2 O5 . . 34_555 60(3) no
O4 Ru2 O6 . . . 72(2) no
O4 Ru2 O6 . . 43_555 37(2) no
O4 Ru2 O6 . . 34_555 107(2) no
O4 Ru2 O4 43_555 . 34_555 107(3) no
O4 Ru2 O5 43_555 . . 60(3) no
O4 Ru2 O5 43_555 . 43_555 138(3) no
O4 Ru2 O5 43_555 . 34_555 51(3) no
O4 Ru2 O6 43_555 . . 107(2) no
O4 Ru2 O6 43_555 . 43_555 72(2) no
O4 Ru2 O6 43_555 . 34_555 37(2) no
O4 Ru2 O5 34_555 . . 51(3) no
O4 Ru2 O5 34_555 . 43_555 60(3) no
O4 Ru2 O5 34_555 . 34_555 138(3) no
O4 Ru2 O6 34_555 . . 37(2) no
O4 Ru2 O6 34_555 . 43_555 107(2) no
O4 Ru2 O6 34_555 . 34_555 72(2) no
O5 Ru2 O5 . . 43_555 109(3) no
O5 Ru2 O5 . . 34_555 109(3) no
O5 Ru2 O6 . . . 75(2) no
O5 Ru2 O6 . . 43_555 108(2) no
O5 Ru2 O6 . . 34_555 37(2) no
O5 Ru2 O5 43_555 . 34_555 109(3) no
O5 Ru2 O6 43_555 . . 37(2) no
O5 Ru2 O6 43_555 . 43_555 75(2) no
O5 Ru2 O6 43_555 . 34_555 108(2) no
O5 Ru2 O6 34_555 . . 108(2) no
O5 Ru2 O6 34_555 . 43_555 37(2) no
O5 Ru2 O6 34_555 . 34_555 75(2) no
O6 Ru2 O6 . . 43_555 72.2(11) no
O6 Ru2 O6 . . 34_555 72.2(11) no
O6 Ru2 O6 43_555 . 34_555 72.2(11) no
O3 Al1 O3 . . 43_555 74.0(14) no
O3 Al1 O3 . . 34_555 74.0(14) no
O3 Al1 O4 . . . 145(2) no
O3 Al1 O4 . . 43_555 107(2) no
O3 Al1 O4 . . 34_555 73(2) no
O3 Al1 O5 . . . 70(2) no
O3 Al1 O5 . . 43_555 106(2) no
O3 Al1 O5 . . 34_555 142(2) no
O3 Al1 O6 . . . 107.9(13) no
O3 Al1 O6 . . 43_555 178.0(13) no
O3 Al1 O6 . . 34_555 105.9(13) no
O3 Al1 O3 43_555 . 34_555 74.0(14) no
O3 Al1 O4 43_555 . . 73(2) no
O3 Al1 O4 43_555 . 43_555 145(2) no
O3 Al1 O4 43_555 . 34_555 107(2) no
O3 Al1 O5 43_555 . . 142(2) no
O3 Al1 O5 43_555 . 43_555 70(2) no
O3 Al1 O5 43_555 . 34_555 106(2) no
O3 Al1 O6 43_555 . . 105.9(13) no
O3 Al1 O6 43_555 . 43_555 107.9(13) no
O3 Al1 O6 43_555 . 34_555 178.0(13) no
O3 Al1 O4 34_555 . . 107(2) no
O3 Al1 O4 34_555 . 43_555 73(2) no
O3 Al1 O4 34_555 . 34_555 145(2) no
O3 Al1 O5 34_555 . . 106(2) no
O3 Al1 O5 34_555 . 43_555 142(2) no
O3 Al1 O5 34_555 . 34_555 70(2) no
O3 Al1 O6 34_555 . . 178.0(13) no
O3 Al1 O6 34_555 . 43_555 105.9(13) no
O3 Al1 O6 34_555 . 34_555 107.9(13) no
O4 Al1 O4 . . 43_555 107(3) no
O4 Al1 O4 . . 34_555 107(3) no
O4 Al1 O5 . . . 138(3) no
O4 Al1 O5 . . 43_555 51(3) no
O4 Al1 O5 . . 34_555 60(3) no
O4 Al1 O6 . . . 72(2) no
O4 Al1 O6 . . 43_555 37(2) no
O4 Al1 O6 . . 34_555 107(2) no
O4 Al1 O4 43_555 . 34_555 107(3) no
O4 Al1 O5 43_555 . . 60(3) no
O4 Al1 O5 43_555 . 43_555 138(3) no
O4 Al1 O5 43_555 . 34_555 51(3) no
O4 Al1 O6 43_555 . . 107(2) no
O4 Al1 O6 43_555 . 43_555 72(2) no
O4 Al1 O6 43_555 . 34_555 37(2) no
O4 Al1 O5 34_555 . . 51(3) no
O4 Al1 O5 34_555 . 43_555 60(3) no
O4 Al1 O5 34_555 . 34_555 138(3) no
O4 Al1 O6 34_555 . . 37(2) no
O4 Al1 O6 34_555 . 43_555 107(2) no
O4 Al1 O6 34_555 . 34_555 72(2) no
O5 Al1 O5 . . 43_555 109(3) no
O5 Al1 O5 . . 34_555 109(3) no
O5 Al1 O6 . . . 75(2) no
O5 Al1 O6 . . 43_555 108(2) no
O5 Al1 O6 . . 34_555 37(2) no
O5 Al1 O5 43_555 . 34_555 109(3) no
O5 Al1 O6 43_555 . . 37(2) no
O5 Al1 O6 43_555 . 43_555 75(2) no
O5 Al1 O6 43_555 . 34_555 108(2) no
O5 Al1 O6 34_555 . . 108(2) no
O5 Al1 O6 34_555 . 43_555 37(2) no
O5 Al1 O6 34_555 . 34_555 75(2) no
O6 Al1 O6 . . 43_555 72.2(11) no
O6 Al1 O6 . . 34_555 72.2(11) no
O6 Al1 O6 43_555 . 34_555 72.2(11) no
O1 La1 O1 . . 27_655 164.8(3) no
O1 La1 O2 . . 41_545 130.4(3) no
O1 La1 O2 . . 20_645 60.7(3) no
O1 La1 O2 . . 47_556 60.9(3) no
O1 La1 O2 . . 24_654 130.2(3) no
O1 La1 O3 . . 2_655 82.5(9) no
O1 La1 O3 . . 28_555 83.4(9) no
O1 La1 O4 . . 35_555 108.3(15) no
O1 La1 O4 . . 12_655 68.0(15) no
O1 La1 O5 . . 2_655 66.8(16) no
O1 La1 O5 . . 28_555 109.4(16) no
O1 La1 O2 27_655 . 41_545 60.7(3) no
O1 La1 O2 27_655 . 20_645 130.4(3) no
O1 La1 O2 27_655 . 47_556 130.2(3) no
O1 La1 O2 27_655 . 24_654 60.9(3) no
O1 La1 O3 27_655 . 2_655 83.4(9) no
O1 La1 O3 27_655 . 28_555 82.5(9) no
O1 La1 O4 27_655 . 35_555 68.0(15) no
O1 La1 O4 27_655 . 12_655 108.3(15) no
O1 La1 O5 27_655 . 2_655 109.4(16) no
O1 La1 O5 27_655 . 28_555 66.8(16) no
O2 La1 O2 41_545 . 20_645 106.1(3) no
O2 La1 O2 41_545 . 47_556 69.8(3) no
O2 La1 O2 41_545 . 24_654 67.8(3) no
O2 La1 O3 41_545 . 2_655 140.7(9) no
O2 La1 O3 41_545 . 28_555 109.5(9) no
O2 La1 O4 41_545 . 35_555 116.3(16) no
O2 La1 O4 41_545 . 12_655 80.1(16) no
O2 La1 O5 41_545 . 2_655 148.5(17) no
O2 La1 O5 41_545 . 28_555 55.4(17) no
O2 La1 O2 20_645 . 47_556 67.8(3) no
O2 La1 O2 20_645 . 24_654 69.8(3) no
O2 La1 O3 20_645 . 2_655 109.5(9) no
O2 La1 O3 20_645 . 28_555 140.7(9) no
O2 La1 O4 20_645 . 35_555 80.1(16) no
O2 La1 O4 20_645 . 12_655 116.3(16) no
O2 La1 O5 20_645 . 2_655 55.4(17) no
O2 La1 O5 20_645 . 28_555 148.5(17) no
O2 La1 O2 47_556 . 24_654 106.1(3) no
O2 La1 O3 47_556 . 2_655 140.0(9) no
O2 La1 O3 47_556 . 28_555 110.0(9) no
O2 La1 O4 47_556 . 35_555 147.4(16) no
O2 La1 O4 47_556 . 12_655 55.2(18) no
O2 La1 O5 47_556 . 2_655 115.9(17) no
O2 La1 O5 47_556 . 28_555 81.3(17) no
O2 La1 O3 24_654 . 2_655 110.0(9) no
O2 La1 O3 24_654 . 28_555 140.0(9) no
O2 La1 O4 24_654 . 35_555 55.2(18) no
O2 La1 O4 24_654 . 12_655 147.4(16) no
O2 La1 O5 24_654 . 2_655 81.3(17) no
O2 La1 O5 24_654 . 28_555 115.9(17) no
O3 La1 O3 2_655 . 28_555 45.6(12) no
O3 La1 O4 2_655 . 35_555 56(2) no
O3 La1 O4 2_655 . 12_655 98(2) no
O3 La1 O5 2_655 . 2_655 55.3(19) no
O3 La1 O5 2_655 . 28_555 97.7(19) no
O3 La1 O4 28_555 . 35_555 98(2) no
O3 La1 O4 28_555 . 12_655 56(2) no
O3 La1 O5 28_555 . 2_655 97.7(19) no
O3 La1 O5 28_555 . 28_555 55.3(19) no
O4 La1 O4 35_555 . 12_655 154(3) no
O4 La1 O5 35_555 . 2_655 42(2) no
O4 La1 O5 35_555 . 28_555 130(2) no
O4 La1 O5 12_655 . 2_655 130(2) no
O4 La1 O5 12_655 . 28_555 42(2) no
O5 La1 O5 2_655 . 28_555 153(2) no
O1 Sr1 O1 . . 27_655 164.8(3) no
O1 Sr1 O2 . . 41_545 130.4(3) no
O1 Sr1 O2 . . 20_645 60.7(3) no
O1 Sr1 O2 . . 47_556 60.9(3) no
O1 Sr1 O2 . . 24_654 130.2(3) no
O1 Sr1 O3 . . 2_655 82.5(9) no
O1 Sr1 O3 . . 28_555 83.4(9) no
O1 Sr1 O4 . . 35_555 108.3(15) no
O1 Sr1 O4 . . 12_655 68.0(15) no
O1 Sr1 O5 . . 2_655 66.8(16) no
O1 Sr1 O5 . . 28_555 109.4(16) no
O1 Sr1 O2 27_655 . 41_545 60.7(3) no
O1 Sr1 O2 27_655 . 20_645 130.4(3) no
O1 Sr1 O2 27_655 . 47_556 130.2(3) no
O1 Sr1 O2 27_655 . 24_654 60.9(3) no
O1 Sr1 O3 27_655 . 2_655 83.4(9) no
O1 Sr1 O3 27_655 . 28_555 82.5(9) no
O1 Sr1 O4 27_655 . 35_555 68.0(15) no
O1 Sr1 O4 27_655 . 12_655 108.3(15) no
O1 Sr1 O5 27_655 . 2_655 109.4(16) no
O1 Sr1 O5 27_655 . 28_555 66.8(16) no
O2 Sr1 O2 41_545 . 20_645 106.1(3) no
O2 Sr1 O2 41_545 . 47_556 69.8(3) no
O2 Sr1 O2 41_545 . 24_654 67.8(3) no
O2 Sr1 O3 41_545 . 2_655 140.7(9) no
O2 Sr1 O3 41_545 . 28_555 109.5(9) no
O2 Sr1 O4 41_545 . 35_555 116.3(16) no
O2 Sr1 O4 41_545 . 12_655 80.1(16) no
O2 Sr1 O5 41_545 . 2_655 148.5(17) no
O2 Sr1 O5 41_545 . 28_555 55.4(17) no
O2 Sr1 O2 20_645 . 47_556 67.8(3) no
O2 Sr1 O2 20_645 . 24_654 69.8(3) no
O2 Sr1 O3 20_645 . 2_655 109.5(9) no
O2 Sr1 O3 20_645 . 28_555 140.7(9) no
O2 Sr1 O4 20_645 . 35_555 80.1(16) no
O2 Sr1 O4 20_645 . 12_655 116.3(16) no
O2 Sr1 O5 20_645 . 2_655 55.4(17) no
O2 Sr1 O5 20_645 . 28_555 148.5(17) no
O2 Sr1 O2 47_556 . 24_654 106.1(3) no
O2 Sr1 O3 47_556 . 2_655 140.0(9) no
O2 Sr1 O3 47_556 . 28_555 110.0(9) no
O2 Sr1 O4 47_556 . 35_555 147.4(16) no
O2 Sr1 O4 47_556 . 12_655 55.2(18) no
O2 Sr1 O5 47_556 . 2_655 115.9(17) no
O2 Sr1 O5 47_556 . 28_555 81.3(17) no
O2 Sr1 O3 24_654 . 2_655 110.0(9) no
O2 Sr1 O3 24_654 . 28_555 140.0(9) no
O2 Sr1 O4 24_654 . 35_555 55.2(18) no
O2 Sr1 O4 24_654 . 12_655 147.4(16) no
O2 Sr1 O5 24_654 . 2_655 81.3(17) no
O2 Sr1 O5 24_654 . 28_555 115.9(17) no
O3 Sr1 O3 2_655 . 28_555 45.6(12) no
O3 Sr1 O4 2_655 . 35_555 56(2) no
O3 Sr1 O4 2_655 . 12_655 98(2) no
O3 Sr1 O5 2_655 . 2_655 55.3(19) no
O3 Sr1 O5 2_655 . 28_555 97.7(19) no
O3 Sr1 O4 28_555 . 35_555 98(2) no
O3 Sr1 O4 28_555 . 12_655 56(2) no
O3 Sr1 O5 28_555 . 2_655 97.7(19) no
O3 Sr1 O5 28_555 . 28_555 55.3(19) no
O4 Sr1 O4 35_555 . 12_655 154(3) no
O4 Sr1 O5 35_555 . 2_655 42(2) no
O4 Sr1 O5 35_555 . 28_555 130(2) no
O4 Sr1 O5 12_655 . 2_655 130(2) no
O4 Sr1 O5 12_655 . 28_555 42(2) no
O5 Sr1 O5 2_655 . 28_555 153(2) no
O2 La2 O2 16_555 . 20_645 68.2(3) no
O2 La2 O2 16_555 . 24_654 68.2(3) no
O2 La2 O4 16_555 . 3_655 59.7(19) no
O2 La2 O4 16_555 . 43_555 88(2) no
O2 La2 O4 16_555 . 35_555 127.7(19) no
O2 La2 O5 16_555 . 2_655 126.2(19) no
O2 La2 O5 16_555 . 42_555 87(2) no
O2 La2 O5 16_555 . 34_555 58.3(19) no
O2 La2 O6 16_555 . 2_655 151.1(6) no
O2 La2 O6 16_555 . 3_655 113.7(6) no
O2 La2 O6 16_555 . 42_555 85.8(6) no
O2 La2 O6 16_555 . 43_555 85.3(6) no
O2 La2 O6 16_555 . 34_555 114.5(6) no
O2 La2 O6 16_555 . 35_555 150.9(6) no
O2 La2 O2 20_645 . 24_654 68.2(3) no
O2 La2 O4 20_645 . 3_655 127.7(19) no
O2 La2 O4 20_645 . 43_555 59.7(19) no
O2 La2 O4 20_645 . 35_555 88(2) no
O2 La2 O5 20_645 . 2_655 58.3(19) no
O2 La2 O5 20_645 . 42_555 126.2(19) no
O2 La2 O5 20_645 . 34_555 87(2) no
O2 La2 O6 20_645 . 2_655 114.5(6) no
O2 La2 O6 20_645 . 3_655 150.9(6) no
O2 La2 O6 20_645 . 42_555 151.1(6) no
O2 La2 O6 20_645 . 43_555 113.7(6) no
O2 La2 O6 20_645 . 34_555 85.8(6) no
O2 La2 O6 20_645 . 35_555 85.3(6) no
O2 La2 O4 24_654 . 3_655 88(2) no
O2 La2 O4 24_654 . 43_555 127.7(19) no
O2 La2 O4 24_654 . 35_555 59.7(19) no
O2 La2 O5 24_654 . 2_655 87(2) no
O2 La2 O5 24_654 . 42_555 58.3(19) no
O2 La2 O5 24_654 . 34_555 126.2(19) no
O2 La2 O6 24_654 . 2_655 85.8(6) no
O2 La2 O6 24_654 . 3_655 85.3(6) no
O2 La2 O6 24_654 . 42_555 114.5(6) no
O2 La2 O6 24_654 . 43_555 150.9(6) no
O2 La2 O6 24_654 . 34_555 151.1(6) no
O2 La2 O6 24_654 . 35_555 113.7(6) no
O4 La2 O4 3_655 . 43_555 120(3) no
O4 La2 O4 3_655 . 35_555 120(3) no
O4 La2 O5 3_655 . 2_655 169(3) no
O4 La2 O5 3_655 . 42_555 50(3) no
O4 La2 O5 3_655 . 34_555 70(3) no
O4 La2 O6 3_655 . 2_655 109(2) no
O4 La2 O6 3_655 . 3_655 60(2) no
O4 La2 O6 3_655 . 42_555 31(2) no
O4 La2 O6 3_655 . 43_555 67(2) no
O4 La2 O6 3_655 . 34_555 119(2) no
O4 La2 O6 3_655 . 35_555 146(2) no
O4 La2 O4 43_555 . 35_555 120(3) no
O4 La2 O5 43_555 . 2_655 70(3) no
O4 La2 O5 43_555 . 42_555 169(3) no
O4 La2 O5 43_555 . 34_555 50(3) no
O4 La2 O6 43_555 . 2_655 119(2) no
O4 La2 O6 43_555 . 3_655 146(2) no
O4 La2 O6 43_555 . 42_555 109(2) no
O4 La2 O6 43_555 . 43_555 60(2) no
O4 La2 O6 43_555 . 34_555 31(2) no
O4 La2 O6 43_555 . 35_555 67(2) no
O4 La2 O5 35_555 . 2_655 50(3) no
O4 La2 O5 35_555 . 42_555 70(3) no
O4 La2 O5 35_555 . 34_555 169(3) no
O4 La2 O6 35_555 . 2_655 31(2) no
O4 La2 O6 35_555 . 3_655 67(2) no
O4 La2 O6 35_555 . 42_555 119(2) no
O4 La2 O6 35_555 . 43_555 146(2) no
O4 La2 O6 35_555 . 34_555 109(2) no
O4 La2 O6 35_555 . 35_555 60(2) no
O5 La2 O5 2_655 . 42_555 120(3) no
O5 La2 O5 2_655 . 34_555 120(3) no
O5 La2 O6 2_655 . 2_655 61(2) no
O5 La2 O6 2_655 . 3_655 110(2) no
O5 La2 O6 2_655 . 42_555 147(2) no
O5 La2 O6 2_655 . 43_555 120(2) no
O5 La2 O6 2_655 . 34_555 69(2) no
O5 La2 O6 2_655 . 35_555 32(2) no
O5 La2 O5 42_555 . 34_555 120(3) no
O5 La2 O6 42_555 . 2_655 69(2) no
O5 La2 O6 42_555 . 3_655 32(2) no
O5 La2 O6 42_555 . 42_555 61(2) no
O5 La2 O6 42_555 . 43_555 110(2) no
O5 La2 O6 42_555 . 34_555 147(2) no
O5 La2 O6 42_555 . 35_555 120(2) no
O5 La2 O6 34_555 . 2_655 147(2) no
O5 La2 O6 34_555 . 3_655 120(2) no
O5 La2 O6 34_555 . 42_555 69(2) no
O5 La2 O6 34_555 . 43_555 32(2) no
O5 La2 O6 34_555 . 34_555 61(2) no
O5 La2 O6 34_555 . 35_555 110(2) no
O6 La2 O6 2_655 . 3_655 49.2(8) no
O6 La2 O6 2_655 . 42_555 94.4(8) no
O6 La2 O6 2_655 . 43_555 116.4(8) no
O6 La2 O6 2_655 . 34_555 94.4(8) no
O6 La2 O6 2_655 . 35_555 51.4(8) no
O6 La2 O6 3_655 . 42_555 51.4(8) no
O6 La2 O6 3_655 . 43_555 95.3(8) no
O6 La2 O6 3_655 . 34_555 116.4(8) no
O6 La2 O6 3_655 . 35_555 95.3(8) no
O6 La2 O6 42_555 . 43_555 49.2(8) no
O6 La2 O6 42_555 . 34_555 94.4(8) no
O6 La2 O6 42_555 . 35_555 116.4(8) no
O6 La2 O6 43_555 . 34_555 51.4(8) no
O6 La2 O6 43_555 . 35_555 95.3(8) no
O6 La2 O6 34_555 . 35_555 49.2(8) no
O2 Sr2 O2 16_555 . 20_645 68.2(3) no
O2 Sr2 O2 16_555 . 24_654 68.2(3) no
O2 Sr2 O4 16_555 . 3_655 59.7(19) no
O2 Sr2 O4 16_555 . 43_555 88(2) no
O2 Sr2 O4 16_555 . 35_555 127.7(19) no
O2 Sr2 O5 16_555 . 2_655 126.2(19) no
O2 Sr2 O5 16_555 . 42_555 87(2) no
O2 Sr2 O5 16_555 . 34_555 58.3(19) no
O2 Sr2 O6 16_555 . 2_655 151.1(6) no
O2 Sr2 O6 16_555 . 3_655 113.7(6) no
O2 Sr2 O6 16_555 . 42_555 85.8(6) no
O2 Sr2 O6 16_555 . 43_555 85.3(6) no
O2 Sr2 O6 16_555 . 34_555 114.5(6) no
O2 Sr2 O6 16_555 . 35_555 150.9(6) no
O2 Sr2 O2 20_645 . 24_654 68.2(3) no
O2 Sr2 O4 20_645 . 3_655 127.7(19) no
O2 Sr2 O4 20_645 . 43_555 59.7(19) no
O2 Sr2 O4 20_645 . 35_555 88(2) no
O2 Sr2 O5 20_645 . 2_655 58.3(19) no
O2 Sr2 O5 20_645 . 42_555 126.2(19) no
O2 Sr2 O5 20_645 . 34_555 87(2) no
O2 Sr2 O6 20_645 . 2_655 114.5(6) no
O2 Sr2 O6 20_645 . 3_655 150.9(6) no
O2 Sr2 O6 20_645 . 42_555 151.1(6) no
O2 Sr2 O6 20_645 . 43_555 113.7(6) no
O2 Sr2 O6 20_645 . 34_555 85.8(6) no
O2 Sr2 O6 20_645 . 35_555 85.3(6) no
O2 Sr2 O4 24_654 . 3_655 88(2) no
O2 Sr2 O4 24_654 . 43_555 127.7(19) no
O2 Sr2 O4 24_654 . 35_555 59.7(19) no
O2 Sr2 O5 24_654 . 2_655 87(2) no
O2 Sr2 O5 24_654 . 42_555 58.3(19) no
O2 Sr2 O5 24_654 . 34_555 126.2(19) no
O2 Sr2 O6 24_654 . 2_655 85.8(6) no
O2 Sr2 O6 24_654 . 3_655 85.3(6) no
O2 Sr2 O6 24_654 . 42_555 114.5(6) no
O2 Sr2 O6 24_654 . 43_555 150.9(6) no
O2 Sr2 O6 24_654 . 34_555 151.1(6) no
O2 Sr2 O6 24_654 . 35_555 113.7(6) no
O4 Sr2 O4 3_655 . 43_555 120(3) no
O4 Sr2 O4 3_655 . 35_555 120(3) no
O4 Sr2 O5 3_655 . 2_655 169(3) no
O4 Sr2 O5 3_655 . 42_555 50(3) no
O4 Sr2 O5 3_655 . 34_555 70(3) no
O4 Sr2 O6 3_655 . 2_655 109(2) no
O4 Sr2 O6 3_655 . 3_655 60(2) no
O4 Sr2 O6 3_655 . 42_555 31(2) no
O4 Sr2 O6 3_655 . 43_555 67(2) no
O4 Sr2 O6 3_655 . 34_555 119(2) no
O4 Sr2 O6 3_655 . 35_555 146(2) no
O4 Sr2 O4 43_555 . 35_555 120(3) no
O4 Sr2 O5 43_555 . 2_655 70(3) no
O4 Sr2 O5 43_555 . 42_555 169(3) no
O4 Sr2 O5 43_555 . 34_555 50(3) no
O4 Sr2 O6 43_555 . 2_655 119(2) no
O4 Sr2 O6 43_555 . 3_655 146(2) no
O4 Sr2 O6 43_555 . 42_555 109(2) no
O4 Sr2 O6 43_555 . 43_555 60(2) no
O4 Sr2 O6 43_555 . 34_555 31(2) no
O4 Sr2 O6 43_555 . 35_555 67(2) no
O4 Sr2 O5 35_555 . 2_655 50(3) no
O4 Sr2 O5 35_555 . 42_555 70(3) no
O4 Sr2 O5 35_555 . 34_555 169(3) no
O4 Sr2 O6 35_555 . 2_655 31(2) no
O4 Sr2 O6 35_555 . 3_655 67(2) no
O4 Sr2 O6 35_555 . 42_555 119(2) no
O4 Sr2 O6 35_555 . 43_555 146(2) no
O4 Sr2 O6 35_555 . 34_555 109(2) no
O4 Sr2 O6 35_555 . 35_555 60(2) no
O5 Sr2 O5 2_655 . 42_555 120(3) no
O5 Sr2 O5 2_655 . 34_555 120(3) no
O5 Sr2 O6 2_655 . 2_655 61(2) no
O5 Sr2 O6 2_655 . 3_655 110(2) no
O5 Sr2 O6 2_655 . 42_555 147(2) no
O5 Sr2 O6 2_655 . 43_555 120(2) no
O5 Sr2 O6 2_655 . 34_555 69(2) no
O5 Sr2 O6 2_655 . 35_555 32(2) no
O5 Sr2 O5 42_555 . 34_555 120(3) no
O5 Sr2 O6 42_555 . 2_655 69(2) no
O5 Sr2 O6 42_555 . 3_655 32(2) no
O5 Sr2 O6 42_555 . 42_555 61(2) no
O5 Sr2 O6 42_555 . 43_555 110(2) no
O5 Sr2 O6 42_555 . 34_555 147(2) no
O5 Sr2 O6 42_555 . 35_555 120(2) no
O5 Sr2 O6 34_555 . 2_655 147(2) no
O5 Sr2 O6 34_555 . 3_655 120(2) no
O5 Sr2 O6 34_555 . 42_555 69(2) no
O5 Sr2 O6 34_555 . 43_555 32(2) no
O5 Sr2 O6 34_555 . 34_555 61(2) no
O5 Sr2 O6 34_555 . 35_555 110(2) no
O6 Sr2 O6 2_655 . 3_655 49.2(8) no
O6 Sr2 O6 2_655 . 42_555 94.4(8) no
O6 Sr2 O6 2_655 . 43_555 116.4(8) no
O6 Sr2 O6 2_655 . 34_555 94.4(8) no
O6 Sr2 O6 2_655 . 35_555 51.4(8) no
O6 Sr2 O6 3_655 . 42_555 51.4(8) no
O6 Sr2 O6 3_655 . 43_555 95.3(8) no
O6 Sr2 O6 3_655 . 34_555 116.4(8) no
O6 Sr2 O6 3_655 . 35_555 95.3(8) no
O6 Sr2 O6 42_555 . 43_555 49.2(8) no
O6 Sr2 O6 42_555 . 34_555 94.4(8) no
O6 Sr2 O6 42_555 . 35_555 116.4(8) no
O6 Sr2 O6 43_555 . 34_555 51.4(8) no
O6 Sr2 O6 43_555 . 35_555 95.3(8) no
O6 Sr2 O6 34_555 . 35_555 49.2(8) no
O1 La3 O1 . . 2_655 109.3(3) no
O1 La3 O1 . . 46_546 74.1(3) no
O1 La3 O1 . . 47_556 66.7(3) no
O1 La3 O2 . . 18_555 133.3(3) no
O1 La3 O2 . . 20_645 59.6(3) no
O1 La3 O4 . . 41_545 112(2) no
O1 La3 O4 . . 43_555 114(2) no
O1 La3 O5 . . . 172(2) no
O1 La3 O5 . . 2_655 76.0(19) no
O1 La3 O6 . . 34_555 140.2(6) no
O1 La3 O6 . . 35_555 106.0(6) no
O1 La3 O1 2_655 . 46_546 66.7(3) no
O1 La3 O1 2_655 . 47_556 74.1(3) no
O1 La3 O2 2_655 . 18_555 59.6(3) no
O1 La3 O2 2_655 . 20_645 133.3(3) no
O1 La3 O4 2_655 . 41_545 114(2) no
O1 La3 O4 2_655 . 43_555 112(2) no
O1 La3 O5 2_655 . . 76.0(19) no
O1 La3 O5 2_655 . 2_655 172(2) no
O1 La3 O6 2_655 . 34_555 106.0(6) no
O1 La3 O6 2_655 . 35_555 140.2(6) no
O1 La3 O1 46_546 . 47_556 109.2(3) no
O1 La3 O2 46_546 . 18_555 59.7(3) no
O1 La3 O2 46_546 . 20_645 133.2(3) no
O1 La3 O4 46_546 . 41_545 78.4(19) no
O1 La3 O4 46_546 . 43_555 171(2) no
O1 La3 O5 46_546 . . 114(2) no
O1 La3 O5 46_546 . 2_655 110(2) no
O1 La3 O6 46_546 . 34_555 138.7(6) no
O1 La3 O6 46_546 . 35_555 107.1(6) no
O1 La3 O2 47_556 . 18_555 133.2(3) no
O1 La3 O2 47_556 . 20_645 59.7(3) no
O1 La3 O4 47_556 . 41_545 171(2) no
O1 La3 O4 47_556 . 43_555 78.4(19) no
O1 La3 O5 47_556 . . 110(2) no
O1 La3 O5 47_556 . 2_655 114(2) no
O1 La3 O6 47_556 . 34_555 107.1(6) no
O1 La3 O6 47_556 . 35_555 138.7(6) no
O2 La3 O2 18_555 . 20_645 162.1(3) no
O2 La3 O4 18_555 . 41_545 55(2) no
O2 La3 O4 18_555 . 43_555 111(2) no
O2 La3 O5 18_555 . . 54(2) no
O2 La3 O5 18_555 . 2_655 113(2) no
O2 La3 O6 18_555 . 34_555 81.1(6) no
O2 La3 O6 18_555 . 35_555 82.8(6) no
O2 La3 O4 20_645 . 41_545 111(2) no
O2 La3 O4 20_645 . 43_555 55(2) no
O2 La3 O5 20_645 . . 113(2) no
O2 La3 O5 20_645 . 2_655 54(2) no
O2 La3 O6 20_645 . 34_555 82.8(6) no
O2 La3 O6 20_645 . 35_555 81.1(6) no
O4 La3 O4 41_545 . 43_555 95(3) no
O4 La3 O5 41_545 . . 70(3) no
O4 La3 O5 41_545 . 2_655 58(3) no
O4 La3 O6 41_545 . 34_555 68(2) no
O4 La3 O6 41_545 . 35_555 32(2) no
O4 La3 O5 43_555 . . 58(3) no
O4 La3 O5 43_555 . 2_655 70(3) no
O4 La3 O6 43_555 . 34_555 32(2) no
O4 La3 O6 43_555 . 35_555 68(2) no
O5 La3 O5 . . 2_655 99(3) no
O5 La3 O6 . . 34_555 33(2) no
O5 La3 O6 . . 35_555 71(2) no
O5 La3 O6 2_655 . 34_555 71(2) no
O5 La3 O6 2_655 . 35_555 33(2) no
O6 La3 O6 34_555 . 35_555 51.3(8) no
O1 Sr3 O1 . . 2_655 109.3(3) no
O1 Sr3 O1 . . 46_546 74.1(3) no
O1 Sr3 O1 . . 47_556 66.7(3) no
O1 Sr3 O2 . . 18_555 133.3(3) no
O1 Sr3 O2 . . 20_645 59.6(3) no
O1 Sr3 O4 . . 41_545 112(2) no
O1 Sr3 O4 . . 43_555 114(2) no
O1 Sr3 O5 . . . 172(2) no
O1 Sr3 O5 . . 2_655 76.0(19) no
O1 Sr3 O6 . . 34_555 140.2(6) no
O1 Sr3 O6 . . 35_555 106.0(6) no
O1 Sr3 O1 2_655 . 46_546 66.7(3) no
O1 Sr3 O1 2_655 . 47_556 74.1(3) no
O1 Sr3 O2 2_655 . 18_555 59.6(3) no
O1 Sr3 O2 2_655 . 20_645 133.3(3) no
O1 Sr3 O4 2_655 . 41_545 114(2) no
O1 Sr3 O4 2_655 . 43_555 112(2) no
O1 Sr3 O5 2_655 . . 76.0(19) no
O1 Sr3 O5 2_655 . 2_655 172(2) no
O1 Sr3 O6 2_655 . 34_555 106.0(6) no
O1 Sr3 O6 2_655 . 35_555 140.2(6) no
O1 Sr3 O1 46_546 . 47_556 109.2(3) no
O1 Sr3 O2 46_546 . 18_555 59.7(3) no
O1 Sr3 O2 46_546 . 20_645 133.2(3) no
O1 Sr3 O4 46_546 . 41_545 78.4(19) no
O1 Sr3 O4 46_546 . 43_555 171(2) no
O1 Sr3 O5 46_546 . . 114(2) no
O1 Sr3 O5 46_546 . 2_655 110(2) no
O1 Sr3 O6 46_546 . 34_555 138.7(6) no
O1 Sr3 O6 46_546 . 35_555 107.1(6) no
O1 Sr3 O2 47_556 . 18_555 133.2(3) no
O1 Sr3 O2 47_556 . 20_645 59.7(3) no
O1 Sr3 O4 47_556 . 41_545 171(2) no
O1 Sr3 O4 47_556 . 43_555 78.4(19) no
O1 Sr3 O5 47_556 . . 110(2) no
O1 Sr3 O5 47_556 . 2_655 114(2) no
O1 Sr3 O6 47_556 . 34_555 107.1(6) no
O1 Sr3 O6 47_556 . 35_555 138.7(6) no
O2 Sr3 O2 18_555 . 20_645 162.1(3) no
O2 Sr3 O4 18_555 . 41_545 55(2) no
O2 Sr3 O4 18_555 . 43_555 111(2) no
O2 Sr3 O5 18_555 . . 54(2) no
O2 Sr3 O5 18_555 . 2_655 113(2) no
O2 Sr3 O6 18_555 . 34_555 81.1(6) no
O2 Sr3 O6 18_555 . 35_555 82.8(6) no
O2 Sr3 O4 20_645 . 41_545 111(2) no
O2 Sr3 O4 20_645 . 43_555 55(2) no
O2 Sr3 O5 20_645 . . 113(2) no
O2 Sr3 O5 20_645 . 2_655 54(2) no
O2 Sr3 O6 20_645 . 34_555 82.8(6) no
O2 Sr3 O6 20_645 . 35_555 81.1(6) no
O4 Sr3 O4 41_545 . 43_555 95(3) no
O4 Sr3 O5 41_545 . . 70(3) no
O4 Sr3 O5 41_545 . 2_655 58(3) no
O4 Sr3 O6 41_545 . 34_555 68(2) no
O4 Sr3 O6 41_545 . 35_555 32(2) no
O4 Sr3 O5 43_555 . . 58(3) no
O4 Sr3 O5 43_555 . 2_655 70(3) no
O4 Sr3 O6 43_555 . 34_555 32(2) no
O4 Sr3 O6 43_555 . 35_555 68(2) no
O5 Sr3 O5 . . 2_655 99(3) no
O5 Sr3 O6 . . 34_555 33(2) no
O5 Sr3 O6 . . 35_555 71(2) no
O5 Sr3 O6 2_655 . 34_555 71(2) no
O5 Sr3 O6 2_655 . 35_555 33(2) no
O6 Sr3 O6 34_555 . 35_555 51.3(8) no
O1 La4 O1 2_655 . 17_545 70.6(3) no
O1 La4 O1 2_655 . 47_556 70.6(3) no
O1 La4 O3 2_655 . . 84.5(7) no
O1 La4 O3 2_655 . 27_555 84.8(7) no
O1 La4 O3 2_655 . 18_555 115.8(9) no
O1 La4 O3 2_655 . 32_555 151.2(8) no
O1 La4 O3 2_655 . 34_555 115.8(9) no
O1 La4 O3 2_655 . 48_555 150.9(8) no
O1 La4 O1 17_545 . 47_556 70.6(3) no
O1 La4 O3 17_545 . . 150.9(8) no
O1 La4 O3 17_545 . 27_555 115.8(9) no
O1 La4 O3 17_545 . 18_555 84.5(7) no
O1 La4 O3 17_545 . 32_555 84.8(7) no
O1 La4 O3 17_545 . 34_555 151.2(8) no
O1 La4 O3 17_545 . 48_555 115.8(9) no
O1 La4 O3 47_556 . . 115.8(9) no
O1 La4 O3 47_556 . 27_555 151.2(8) no
O1 La4 O3 47_556 . 18_555 150.9(8) no
O1 La4 O3 47_556 . 32_555 115.8(9) no
O1 La4 O3 47_556 . 34_555 84.8(7) no
O1 La4 O3 47_556 . 48_555 84.5(7) no
O3 La4 O3 . . 27_555 44.7(12) no
O3 La4 O3 . . 18_555 93.4(11) no
O3 La4 O3 . . 32_555 113.7(11) no
O3 La4 O3 . . 34_555 54.4(11) no
O3 La4 O3 . . 48_555 93.4(11) no
O3 La4 O3 27_555 . 18_555 54.4(11) no
O3 La4 O3 27_555 . 32_555 92.9(11) no
O3 La4 O3 27_555 . 34_555 92.9(11) no
O3 La4 O3 27_555 . 48_555 113.7(11) no
O3 La4 O3 18_555 . 32_555 44.7(12) no
O3 La4 O3 18_555 . 34_555 113.7(11) no
O3 La4 O3 18_555 . 48_555 93.4(11) no
O3 La4 O3 32_555 . 34_555 92.9(11) no
O3 La4 O3 32_555 . 48_555 54.4(11) no
O3 La4 O3 34_555 . 48_555 44.7(12) no
O1 Sr4 O1 2_655 . 17_545 70.6(3) no
O1 Sr4 O1 2_655 . 47_556 70.6(3) no
O1 Sr4 O3 2_655 . . 84.5(7) no
O1 Sr4 O3 2_655 . 27_555 84.8(7) no
O1 Sr4 O3 2_655 . 18_555 115.8(9) no
O1 Sr4 O3 2_655 . 32_555 151.2(8) no
O1 Sr4 O3 2_655 . 34_555 115.8(9) no
O1 Sr4 O3 2_655 . 48_555 150.9(8) no
O1 Sr4 O1 17_545 . 47_556 70.6(3) no
O1 Sr4 O3 17_545 . . 150.9(8) no
O1 Sr4 O3 17_545 . 27_555 115.8(9) no
O1 Sr4 O3 17_545 . 18_555 84.5(7) no
O1 Sr4 O3 17_545 . 32_555 84.8(7) no
O1 Sr4 O3 17_545 . 34_555 151.2(8) no
O1 Sr4 O3 17_545 . 48_555 115.8(9) no
O1 Sr4 O3 47_556 . . 115.8(9) no
O1 Sr4 O3 47_556 . 27_555 151.2(8) no
O1 Sr4 O3 47_556 . 18_555 150.9(8) no
O1 Sr4 O3 47_556 . 32_555 115.8(9) no
O1 Sr4 O3 47_556 . 34_555 84.8(7) no
O1 Sr4 O3 47_556 . 48_555 84.5(7) no
O3 Sr4 O3 . . 27_555 44.7(12) no
O3 Sr4 O3 . . 18_555 93.4(11) no
O3 Sr4 O3 . . 32_555 113.7(11) no
O3 Sr4 O3 . . 34_555 54.4(11) no
O3 Sr4 O3 . . 48_555 93.4(11) no
O3 Sr4 O3 27_555 . 18_555 54.4(11) no
O3 Sr4 O3 27_555 . 32_555 92.9(11) no
O3 Sr4 O3 27_555 . 34_555 92.9(11) no
O3 Sr4 O3 27_555 . 48_555 113.7(11) no
O3 Sr4 O3 18_555 . 32_555 44.7(12) no
O3 Sr4 O3 18_555 . 34_555 113.7(11) no
O3 Sr4 O3 18_555 . 48_555 93.4(11) no
O3 Sr4 O3 32_555 . 34_555 92.9(11) no
O3 Sr4 O3 32_555 . 48_555 54.4(11) no
O3 Sr4 O3 34_555 . 48_555 44.7(12) no

loop_
_geom_bond_atom_site_label_1
_geom_bond_atom_site_label_2
_geom_bond_site_symmetry_1
_geom_bond_site_symmetry_2
_geom_bond_distance
_geom_bond_publ_flag
Ba1 O1 . . 2.958(9) yes
Ba1 O1 . 2_655 2.958(9) no
Ba1 O1 . 3_656 2.958(9) no
Ba1 O1 . 4_556 2.958(9) no
Ba1 O1 . 17_545 2.958(9) no
Ba1 O1 . 18_555 2.958(9) no
Ba1 O1 . 19_655 2.958(9) no
Ba1 O1 . 20_645 2.958(9) no
Ba1 O1 . 45_545 2.958(9) no
Ba1 O1 . 46_546 2.958(9) no
Ba1 O1 . 47_556 2.958(9) no
Ba1 O1 . 48_555 2.958(9) no
Ba2 O2 . . 2.891(8) yes
Ba2 O2 . 38_655 2.891(8) no
Ba2 O2 . 27_655 2.891(8) no
Ba2 O2 . 16_555 2.891(8) no
Ba2 O2 . 41_545 2.891(8) no
Ba2 O2 . 30_565 2.891(8) no
Ba2 O2 . 7_665 2.891(8) no
Ba2 O2 . 20_645 2.891(8) no
Ba2 O2 . 33_554 2.891(8) no
Ba2 O2 . 10_656 2.891(8) no
Ba2 O2 . 47_556 2.891(8) no
Ba2 O2 . 24_654 2.891(8) no
Ru1 O1 . . 1.948(9) yes
Ru1 O1 . 20_645 1.948(9) no
Ru1 O1 . 47_556 1.948(9) no
Ru1 O2 . . 1.980(12) yes
Ru1 O2 . 20_645 1.980(12) no
Ru1 O2 . 47_556 1.980(12) no
Ru2/Al1 O3 . . 1.89(4) yes
Ru2 O3 . 43_555 1.89(4) no
Ru2 O3 . 34_555 1.89(4) no
Ru2/Al1 O4 . . 2.17(8) yes
Ru2 O4 . 43_555 2.17(8) no
Ru2 O4 . 34_555 2.17(8) no
Ru2/Al1 O5 . . 2.18(8) yes
Ru2 O5 . 43_555 2.18(8) no
Ru2 O5 . 34_555 2.18(8) no
Ru2/Al1 O6 . . 1.88(2) yes
Ru2 O6 . 43_555 1.88(2) no
Ru2 O6 . 34_555 1.88(2) no
Al1 O3 . . 1.89(4) no
Al1 O3 . 43_555 1.89(4) no
Al1 O3 . 34_555 1.89(4) no
Al1 O4 . . 2.17(8) no
Al1 O4 . 43_555 2.17(8) no
Al1 O4 . 34_555 2.17(8) no
Al1 O5 . . 2.18(8) no
Al1 O5 . 43_555 2.18(8) no
Al1 O5 . 34_555 2.18(8) no
Al1 O6 . . 1.88(2) no
Al1 O6 . 43_555 1.88(2) no
Al1 O6 . 34_555 1.88(2) no
La1/Sr1 O1 . . 2.795(9) yes
La1 O1 . 27_655 2.795(9) no
La1/Sr1 O2 . 41_545 2.558(8) yes
La1 O2 . 20_645 2.558(8) no
La1 O2 . 47_556 2.559(8) no
La1 O2 . 24_654 2.559(8) no
La1/Sr1 O3 . 2_655 2.43(3) yes
La1 O3 . 28_555 2.43(3) no
La1/Sr1 O4 . 35_555 2.68(8) yes
La1 O4 . 12_655 2.68(8) no
La1/Sr1 O5 . 2_655 2.61(8) yes
La1 O5 . 28_555 2.61(8) no
Sr1 O1 . . 2.795(9) no
Sr1 O1 . 27_655 2.795(9) no
Sr1 O2 . 41_545 2.558(8) no
Sr1 O2 . 20_645 2.558(8) no
Sr1 O2 . 47_556 2.559(8) no
Sr1 O2 . 24_654 2.559(8) no
Sr1 O3 . 2_655 2.43(3) no
Sr1 O3 . 28_555 2.43(3) no
Sr1 O4 . 35_555 2.68(8) no
Sr1 O4 . 12_655 2.68(8) no
Sr1 O5 . 2_655 2.61(8) no
Sr1 O5 . 28_555 2.61(8) no
La2/Sr2 O2 . 16_555 2.613(11) yes
La2 O2 . 20_645 2.613(11) no
La2 O2 . 24_654 2.613(11) no
La2/Sr2 O4 . 3_655 2.22(8) yes
La2 O4 . 43_555 2.22(8) no
La2 O4 . 35_555 2.22(8) no
La2/Sr2 O5 . 2_655 2.28(8) yes
La2 O5 . 42_555 2.28(8) no
La2 O5 . 34_555 2.28(8) no
La2/Sr2 O6 . 2_655 2.58(2) yes
La2 O6 . 3_655 2.52(2) no
La2 O6 . 42_555 2.58(2) no
La2 O6 . 43_555 2.52(2) no
La2 O6 . 34_555 2.58(2) no
La2 O6 . 35_555 2.52(2) no
Sr2 O2 . 16_555 2.613(11) no
Sr2 O2 . 20_645 2.613(11) no
Sr2 O2 . 24_654 2.613(11) no
Sr2 O4 . 3_655 2.22(8) no
Sr2 O4 . 43_555 2.22(8) no
Sr2 O4 . 35_555 2.22(8) no
Sr2 O5 . 2_655 2.28(8) no
Sr2 O5 . 42_555 2.28(8) no
Sr2 O5 . 34_555 2.28(8) no
Sr2 O6 . 2_655 2.58(2) no
Sr2 O6 . 3_655 2.52(2) no
Sr2 O6 . 42_555 2.58(2) no
Sr2 O6 . 43_555 2.52(2) no
Sr2 O6 . 34_555 2.58(2) no
Sr2 O6 . 35_555 2.52(2) no
La3/Sr3 O1 . . 2.559(9) yes
La3 O1 . 2_655 2.559(9) no
La3 O1 . 46_546 2.573(9) no
La3 O1 . 47_556 2.573(9) no
La3/Sr3 O2 . 18_555 2.870(8) yes
La3 O2 . 20_645 2.870(8) no
La3/Sr3 O4 . 41_545 2.27(8) yes
La3 O4 . 43_555 2.27(8) no
La3/Sr3 O5 . . 2.26(8) yes
La3 O5 . 2_655 2.26(8) no
La3/Sr3 O6 . 34_555 2.45(3) yes
La3 O6 . 35_555 2.45(3) no
Sr3 O1 . . 2.559(9) no
Sr3 O1 . 2_655 2.559(9) no
Sr3 O1 . 46_546 2.573(9) no
Sr3 O1 . 47_556 2.573(9) no
Sr3 O2 . 18_555 2.870(8) no
Sr3 O2 . 20_645 2.870(8) no
Sr3 O4 . 41_545 2.27(8) no
Sr3 O4 . 43_555 2.27(8) no
Sr3 O5 . . 2.26(8) no
Sr3 O5 . 2_655 2.26(8) no
Sr3 O6 . 34_555 2.45(3) no
Sr3 O6 . 35_555 2.45(3) no
La4/Sr4 O1 . 2_655 2.675(9) yes
La4 O1 . 17_545 2.675(9) no
La4 O1 . 47_556 2.675(9) no
La4/Sr4 O3 . . 2.47(4) yes
La4 O3 . 27_555 2.50(4) no
La4/Sr4 O3 . 18_555 2.47(4) yes
La4 O3 . 32_555 2.50(4) no
La4 O3 . 34_555 2.50(4) no
La4 O3 . 48_555 2.47(4) no
Sr4 O1 . 2_655 2.675(9) no
Sr4 O1 . 17_545 2.675(9) no
Sr4 O1 . 47_556 2.675(9) no
Sr4 O3 . . 2.47(4) no
Sr4 O3 . 27_555 2.50(4) no
Sr4 O3 . 18_555 2.47(4) no
Sr4 O3 . 32_555 2.50(4) no
Sr4 O3 . 34_555 2.50(4) no
Sr4 O3 . 48_555 2.47(4) no

loop_
_geom_hbond_atom_site_label_D
_geom_hbond_atom_site_label_H
_geom_hbond_atom_site_label_A
_geom_hbond_site_symmetry_D
_geom_hbond_site_symmetry_H
_geom_hbond_site_symmetry_A
_geom_hbond_distance_DH
_geom_hbond_distance_HA
_geom_hbond_distance_DA
_geom_hbond_angle_DHA
_geom_hbond_publ_flag
? ? ? ? ? ? ? ? ? ? ?

loop_
_geom_torsion_atom_site_label_1
_geom_torsion_atom_site_label_2
_geom_torsion_atom_site_label_3
_geom_torsion_atom_site_label_4
_geom_torsion_site_symmetry_1
_geom_torsion_site_symmetry_2
_geom_torsion_site_symmetry_3
_geom_torsion_site_symmetry_4
_geom_torsion
_geom_torsion_publ_flag
? ? ? ? ? ? ? ? ? ?
